data_4328637
loop_
_publ_author_name
'Junghwan Do'
'Yumi Lee'
'Jaeun Kang'
'Yong Sun Park'
'Bernd Lorenz'
'Allan J. Jacobson'

_publ_section_title
;
 [M(rac-N-benzyl Asp)(H2O)] (M = Co, Ni): Noncentrosymmetric Coordination
 Polymeric Chains with Racemic Chiral Ligands
;
_journal_name_full 'Inorganic Chemistry'
_journal_page_first 3533
_journal_page_last 3539
_journal_paper_doi 10.1021/ic202302x
_journal_volume 51
_journal_year 2012
_chemical_formula_structural 'Ni (C11 H11 N O4) (H2 O)'
_chemical_formula_sum 'C11 H13 N Ni O5'
_chemical_formula_weight 297.93
_chemical_name_systematic
; 
 aqua(N-benzyl-aspartate)nickel(II) 
;
_space_group_IT_number 7
_symmetry_cell_setting monoclinic
_symmetry_space_group_name_Hall 'P -2yac'
_symmetry_space_group_name_H-M 'P 1 n 1'
_atom_sites_solution_hydrogens geom
_atom_sites_solution_primary direct
_atom_sites_solution_secondary difmap
_audit_creation_method SHELXL-97
_cell_angle_alpha 90.00
_cell_angle_beta 110.4100(10)
_cell_angle_gamma 90.00
_cell_formula_units_Z 2
_cell_length_a 5.9343(4)
_cell_length_b 13.2243(10)
_cell_length_c 7.9584(6)
_cell_measurement_reflns_used 2729
_cell_measurement_temperature 296(2)
_cell_measurement_theta_max 28.35
_cell_measurement_theta_min 3.08
_cell_volume 585.34(7)
_computing_cell_refinement 'Bruker XSCANS'
_computing_data_collection 'Bruker XSCANS'
_computing_data_reduction 'Bruker SHELXTL'
_computing_molecular_graphics 'Bruker SHELXTL'
_computing_publication_material 'Bruker SHELXTL'
_computing_structure_refinement 'SHELXL-97 (Sheldrick, 1997)'
_computing_structure_solution 'SHELXS-97 (Sheldrick, 1990)'
_diffrn_ambient_temperature 296(2)
_diffrn_measured_fraction_theta_full 0.941
_diffrn_measured_fraction_theta_max 0.941
_diffrn_measurement_device_type 'CCD area detector'
_diffrn_measurement_method 'phi and omega scans'
_diffrn_radiation_monochromator graphite
_diffrn_radiation_source 'fine-focus sealed tube'
_diffrn_radiation_type MoK\a
_diffrn_radiation_wavelength 0.71073
_diffrn_reflns_av_R_equivalents 0.0207
_diffrn_reflns_av_sigmaI/netI 0.0246
_diffrn_reflns_limit_h_max 7
_diffrn_reflns_limit_h_min -7
_diffrn_reflns_limit_k_max 17
_diffrn_reflns_limit_k_min -16
_diffrn_reflns_limit_l_max 6
_diffrn_reflns_limit_l_min -10
_diffrn_reflns_number 3473
_diffrn_reflns_theta_full 28.44
_diffrn_reflns_theta_max 28.44
_diffrn_reflns_theta_min 1.54
_exptl_absorpt_coefficient_mu 1.670
_exptl_absorpt_correction_T_max 0.2747
_exptl_absorpt_correction_T_min 0.2321
_exptl_absorpt_correction_type empirical
_exptl_absorpt_process_details 'Blessing, 1995'
_exptl_crystal_colour green
_exptl_crystal_density_diffrn 1.690
_exptl_crystal_description plate
_exptl_crystal_F_000 308
_exptl_crystal_size_max 0.25
_exptl_crystal_size_mid 0.21
_exptl_crystal_size_min 0.06
_refine_diff_density_max 0.757
_refine_diff_density_min -0.391
_refine_diff_density_rms 0.084
_refine_ls_abs_structure_details 'Flack H D (1983), Acta Cryst. A39, 876-881'
_refine_ls_abs_structure_Flack 0.01(2)
_refine_ls_extinction_method none
_refine_ls_goodness_of_fit_ref 1.107
_refine_ls_hydrogen_treatment constr
_refine_ls_matrix_type full
_refine_ls_number_parameters 164
_refine_ls_number_reflns 1904
_refine_ls_number_restraints 2
_refine_ls_restrained_S_all 1.106
_refine_ls_R_factor_all 0.0303
_refine_ls_R_factor_gt 0.0290
_refine_ls_shift/su_max 0.002
_refine_ls_shift/su_mean 0.000
_refine_ls_structure_factor_coef Fsqd
_refine_ls_weighting_details 'calc w=1/[\s^2^(Fo^2^)+(0.0469P)^2^+0.2726P] where P=(Fo^2^+2Fc^2^)/3'
_refine_ls_weighting_scheme calc
_refine_ls_wR_factor_gt 0.0774
_refine_ls_wR_factor_ref 0.0781
_reflns_number_gt 1842
_reflns_number_total 1904
_reflns_threshold_expression >2sigma(I)
_cod_data_source_file ic202302x_si_003.cif
_cod_data_source_block full
_cod_database_code 4328637

loop_
_symmetry_equiv_pos_as_xyz
'x, y, z'
'x+1/2, -y, z+1/2'

loop_
_atom_site_label
_atom_site_type_symbol
_atom_site_fract_x
_atom_site_fract_y
_atom_site_fract_z
_atom_site_U_iso_or_equiv
_atom_site_adp_type
_atom_site_occupancy
_atom_site_symmetry_multiplicity
_atom_site_calc_flag
_atom_site_refinement_flags
Ni1 Ni 0.73411(6) 0.52550(3) 0.42376(6) 0.01840(12) Uani 1 1 d .
O1 O 0.6237(5) 0.3775(2) 0.4349(4) 0.0272(6) Uani 1 1 d .
O2 O 0.9707(4) 0.54494(18) 0.6791(4) 0.0214(5) Uani 1 1 d .
O3 O 0.4479(4) 0.57837(19) 0.4856(4) 0.0238(5) Uani 1 1 d .
O4 O 0.2910(5) 0.7261(2) 0.5237(6) 0.0421(8) Uani 1 1 d .
C1 C 0.4917(6) 0.3754(3) 0.2735(5) 0.0206(7) Uani 1 1 d .
C2 C 0.8716(7) 0.7248(3) 0.6984(5) 0.0238(9) Uani 1 1 d .
H2A H 0.9976 0.7725 0.7026 0.029 Uiso 1 1 calc R
H2B H 0.7940 0.7499 0.7791 0.029 Uiso 1 1 calc R
C3 C 0.6854(6) 0.7271(3) 0.5081(5) 0.0213(7) Uani 1 1 d .
H3 H 0.6498 0.7977 0.4710 0.026 Uiso 1 1 calc R
C4 C 0.4527(6) 0.6752(3) 0.5045(5) 0.0229(7) Uani 1 1 d .
N1 N 0.7762(5) 0.6761(2) 0.3806(4) 0.0214(6) Uani 1 1 d .
H1 H 0.9357 0.6899 0.4103 0.026 Uiso 1 1 calc R
C5 C 0.6478(9) 0.7061(3) 0.1903(7) 0.0352(11) Uani 1 1 d .
H5A H 0.4784 0.6906 0.1594 0.042 Uiso 1 1 calc R
H5B H 0.7084 0.6655 0.1139 0.042 Uiso 1 1 calc R
C6 C 0.6728(9) 0.8165(3) 0.1507(7) 0.0420(11) Uani 1 1 d .
C7 C 0.8726(16) 0.8500(5) 0.1171(13) 0.088(3) Uani 1 1 d .
H7 H 0.9941 0.8048 0.1205 0.106 Uiso 1 1 calc R
C8 C 0.4977(18) 0.8849(6) 0.1433(17) 0.120(4) Uani 1 1 d .
H8 H 0.3589 0.8648 0.1632 0.144 Uiso 1 1 calc R
C9 C 0.893(3) 0.9513(6) 0.078(2) 0.137(5) Uani 1 1 d .
H9 H 1.0292 0.9732 0.0557 0.165 Uiso 1 1 calc R
C10 C 0.531(3) 0.9860(8) 0.105(3) 0.189(10) Uani 1 1 d .
H10 H 0.4122 1.0323 0.1027 0.226 Uiso 1 1 calc R
C11 C 0.718(3) 1.0191(6) 0.073(2) 0.123(5) Uani 1 1 d .
H11 H 0.7313 1.0868 0.0463 0.147 Uiso 1 1 calc R
O5 O 1.0111(5) 0.4810(2) 0.3418(4) 0.0291(6) Uani 1 1 d .

loop_
_atom_site_aniso_label
_atom_site_aniso_U_11
_atom_site_aniso_U_22
_atom_site_aniso_U_33
_atom_site_aniso_U_23
_atom_site_aniso_U_13
_atom_site_aniso_U_12
Ni1 0.01649(17) 0.02055(18) 0.01717(18) 0.0001(2) 0.00463(13) -0.0012(2)
O1 0.0254(12) 0.0287(12) 0.0214(13) 0.0029(11) 0.0005(10) -0.0026(10)
O2 0.0205(12) 0.0199(11) 0.0208(13) -0.0027(9) 0.0031(10) 0.0029(8)
O3 0.0194(11) 0.0257(12) 0.0276(13) -0.0002(12) 0.0098(10) -0.0028(10)
O4 0.0245(14) 0.0371(16) 0.069(2) -0.0103(16) 0.0218(14) 0.0011(11)
C1 0.0161(14) 0.0228(15) 0.0214(18) 0.0021(14) 0.0048(13) 0.0011(12)
C2 0.0229(17) 0.0221(17) 0.023(2) -0.0041(15) 0.0040(16) -0.0007(14)
C3 0.0180(15) 0.0205(16) 0.0235(18) 0.0034(15) 0.0048(14) 0.0013(12)
C4 0.0167(14) 0.0298(16) 0.0211(17) 0.0001(15) 0.0051(13) -0.0001(13)
N1 0.0183(14) 0.0231(14) 0.0221(17) 0.0027(13) 0.0063(11) -0.0009(11)
C5 0.047(3) 0.030(2) 0.024(2) 0.0063(18) 0.007(2) -0.0048(19)
C6 0.062(3) 0.035(2) 0.033(2) 0.011(2) 0.023(2) 0.007(2)
C7 0.108(5) 0.047(3) 0.129(8) 0.023(4) 0.067(6) 0.006(4)
C8 0.117(7) 0.071(5) 0.203(12) 0.070(7) 0.094(8) 0.042(5)
C9 0.180(11) 0.070(5) 0.213(15) 0.050(8) 0.133(11) 0.001(6)
C10 0.177(13) 0.077(7) 0.36(3) 0.112(12) 0.155(16) 0.071(7)
C11 0.198(12) 0.047(4) 0.169(13) 0.041(5) 0.121(11) 0.023(6)
O5 0.0229(12) 0.0373(15) 0.0295(15) -0.0080(13) 0.0121(11) -0.0031(11)

loop_
_atom_type_symbol
_atom_type_description
_atom_type_scat_dispersion_real
_atom_type_scat_dispersion_imag
_atom_type_scat_source
C C 0.0033 0.0016 'International Tables Vol C Tables 4.2.6.8 and 6.1.1.4'
H H 0.0000 0.0000 'International Tables Vol C Tables 4.2.6.8 and 6.1.1.4'
N N 0.0061 0.0033 'International Tables Vol C Tables 4.2.6.8 and 6.1.1.4'
O O 0.0106 0.0060 'International Tables Vol C Tables 4.2.6.8 and 6.1.1.4'
Ni Ni 0.3393 1.1124 'International Tables Vol C Tables 4.2.6.8 and 6.1.1.4'

loop_
_geom_angle_atom_site_label_1
_geom_angle_atom_site_label_2
_geom_angle_atom_site_label_3
_geom_angle
_geom_angle_site_symmetry_1
_geom_angle_site_symmetry_3
O2 Ni1 O3 93.32(11) . .
O2 Ni1 N1 87.87(12) . .
O3 Ni1 N1 82.44(11) . .
O2 Ni1 O5 90.20(11) . .
O3 Ni1 O5 174.80(12) . .
N1 Ni1 O5 93.87(12) . .
O2 Ni1 O1 101.17(11) . .
O3 Ni1 O1 90.63(11) . .
N1 Ni1 O1 168.95(11) . .
O5 Ni1 O1 92.45(12) . .
O2 Ni1 O2 161.69(6) . 2_464
O3 Ni1 O2 87.98(10) . 2_464
N1 Ni1 O2 110.39(11) . 2_464
O5 Ni1 O2 89.88(11) . 2_464
O1 Ni1 O2 60.54(10) . 2_464
O2 Ni1 C1 131.09(11) . .
O3 Ni1 C1 89.94(11) . .
N1 Ni1 C1 140.79(12) . .
O5 Ni1 C1 90.63(11) . .
O1 Ni1 C1 29.95(11) . .
O2 Ni1 C1 30.60(10) 2_464 .
C1 O1 Ni1 94.1(2) . .
C1 O2 Ni1 125.6(2) 2_565 .
C1 O2 Ni1 86.3(2) 2_565 2_565
Ni1 O2 Ni1 147.60(12) . 2_565
C4 O3 Ni1 112.4(2) . .
O1 C1 O2 119.0(3) . 2_464
O1 C1 C2 117.5(3) . 2_464
O2 C1 C2 123.5(3) 2_464 2_464
O1 C1 Ni1 55.99(18) . .
O2 C1 Ni1 63.06(18) 2_464 .
C2 C1 Ni1 172.3(2) 2_464 .
C1 C2 C3 118.8(3) 2_565 .
N1 C3 C2 111.2(3) . .
N1 C3 C4 109.0(3) . .
C2 C3 C4 110.1(3) . .
O4 C4 O3 125.0(3) . .
O4 C4 C3 119.5(3) . .
O3 C4 C3 115.5(3) . .
C3 N1 C5 113.5(3) . .
C3 N1 Ni1 103.6(2) . .
C5 N1 Ni1 112.3(2) . .
N1 C5 C6 114.6(4) . .
C8 C6 C7 118.2(6) . .
C8 C6 C5 121.4(6) . .
C7 C6 C5 120.4(5) . .
C6 C7 C9 120.2(8) . .
C6 C8 C10 118.6(9) . .
C11 C9 C7 121.0(10) . .
C11 C10 C8 124.1(9) . .
C10 C11 C9 117.9(8) . .

loop_
_geom_bond_atom_site_label_1
_geom_bond_atom_site_label_2
_geom_bond_distance
_geom_bond_site_symmetry_2
Ni1 O2 2.044(3) .
Ni1 O3 2.049(3) .
Ni1 N1 2.051(3) .
Ni1 O5 2.054(3) .
Ni1 O1 2.076(3) .
Ni1 O2 2.231(2) 2_464
Ni1 C1 2.498(3) .
O1 C1 1.250(4) .
O2 C1 1.274(4) 2_565
O2 Ni1 2.231(2) 2_565
O3 C4 1.288(4) .
O4 C4 1.225(5) .
C1 O2 1.274(4) 2_464
C1 C2 1.524(5) 2_464
C2 C1 1.524(5) 2_565
C2 C3 1.532(5) .
C3 N1 1.469(5) .
C3 C4 1.533(5) .
N1 C5 1.492(6) .
C5 C6 1.511(6) .
C6 C8 1.364(9) .
C6 C7 1.377(10) .
C7 C9 1.390(10) .
C8 C10 1.401(12) .
C9 C11 1.363(15) .
C10 C11 1.298(16) .
